data_1544690
loop_
_publ_author_name
'Qiu, Zijie'
'Han, Ting'
'Kwok, Ryan T. K.'
'Lam, Jacky W. Y.'
'Tang, Ben Zhong'

_publ_section_title
;
 Polyarylcyanation of Diyne: A One-Pot Three-Component Convenient Route
 for In Situ Generation of Polymers with AIE Characteristics
;
_journal_name_full Macromolecules
_journal_paper_doi 10.1021/acs.macromol.6b02098
_journal_year 2016
_chemical_formula_moiety 'C22 H17 N O'
_chemical_formula_sum 'C22 H17 N O'
_chemical_formula_weight 311.37
_chemical_name_systematic
;
 ? 
;
_space_group_crystal_system triclinic
_space_group_IT_number 2
_space_group_name_Hall '-P 1'
_space_group_name_H-M_alt 'P -1'
_symmetry_space_group_name_Hall '-P 1'
_symmetry_space_group_name_H-M 'P -1'
_atom_sites_solution_hydrogens geom
_atom_sites_solution_primary direct
_atom_sites_solution_secondary difmap
_audit_creation_date 2015-04-01
_audit_creation_method
;
Olex2 1.2
(compiled 2015.01.26 svn.r3150 for OlexSys, GUI svn.r4998)
;
_cell_angle_alpha 64.642(7)
_cell_angle_beta 88.742(6)
_cell_angle_gamma 84.266(7)
_cell_formula_units_Z 2
_cell_length_a 9.3676(8)
_cell_length_b 9.5884(7)
_cell_length_c 10.1228(7)
_cell_measurement_reflns_used 3224
_cell_measurement_temperature 99.9(5)
_cell_measurement_theta_max 75.3080
_cell_measurement_theta_min 4.8420
_cell_volume 817.30(12)
_computing_cell_refinement
;
CrysAlisPro, Agilent Technologies,
Version 1.171.37.35 (release 13-08-2014 CrysAlis171 .NET)
(compiled Aug 13 2014,18:06:01)
;
_computing_data_collection
;
CrysAlisPro, Agilent Technologies,
Version 1.171.37.35 (release 13-08-2014 CrysAlis171 .NET)
(compiled Aug 13 2014,18:06:01)
;
_computing_data_reduction
;
CrysAlisPro, Agilent Technologies,
Version 1.171.37.35 (release 13-08-2014 CrysAlis171 .NET)
(compiled Aug 13 2014,18:06:01)
;
_computing_molecular_graphics 'Olex2 (Dolomanov et al., 2009)'
_computing_publication_material 'Olex2 (Dolomanov et al., 2009)'
_computing_structure_refinement 'XL (Sheldrick, 2008)'
_computing_structure_solution 'ShelXS (Sheldrick, 2008)'
_diffrn_ambient_environment N~2~
_diffrn_ambient_temperature 99.9(5)
_diffrn_detector 'CCD plate'
_diffrn_detector_area_resol_mean 10.3587
_diffrn_detector_type Atlas
_diffrn_measured_fraction_theta_full 0.973
_diffrn_measured_fraction_theta_max 0.971
_diffrn_measurement_details
;
#__ type_ start__ end____ width___ exp.time_
  1 omega   31.00   97.00   1.0000    2.0000
omega____ theta____ kappa____ phi______ frames
    -       40.8203 -125.0000    0.0000 66

#__ type_ start__ end____ width___ exp.time_
  2 omega   36.00   62.00   1.0000    5.0000
omega____ theta____ kappa____ phi______ frames
    -      110.5703 -125.0000  -60.0000 26

#__ type_ start__ end____ width___ exp.time_
  3 omega   71.00  118.00   1.0000    5.0000
omega____ theta____ kappa____ phi______ frames
    -      110.5703 -125.0000  -60.0000 47

#__ type_ start__ end____ width___ exp.time_
  4 omega   48.00  140.00   1.0000    5.0000
omega____ theta____ kappa____ phi______ frames
    -      110.5703  -77.0000  -60.0000 92

#__ type_ start__ end____ width___ exp.time_
  5 omega   63.00  134.00   1.0000    5.0000
omega____ theta____ kappa____ phi______ frames
    -      110.5703  -61.0000  120.0000 71

#__ type_ start__ end____ width___ exp.time_
  6 omega  110.00  178.00   1.0000    5.0000
omega____ theta____ kappa____ phi______ frames
    -      110.5703   45.0000  -30.0000 68

#__ type_ start__ end____ width___ exp.time_
  7 omega   52.00  174.00   1.0000    5.0000
omega____ theta____ kappa____ phi______ frames
    -      110.5703   15.0000  120.0000 122

#__ type_ start__ end____ width___ exp.time_
  8 omega   43.00   97.00   1.0000    5.0000
omega____ theta____ kappa____ phi______ frames
    -      110.5703  -45.0000 -150.0000 54

#__ type_ start__ end____ width___ exp.time_
  9 omega   33.00   87.00   1.0000    5.0000
omega____ theta____ kappa____ phi______ frames
    -      110.5703  -30.0000  -60.0000 54

#__ type_ start__ end____ width___ exp.time_
 10 omega   26.00   90.00   1.0000    2.0000
omega____ theta____ kappa____ phi______ frames
    -       40.8203 -125.0000 -180.0000 64

#__ type_ start__ end____ width___ exp.time_
 11 omega   36.00   77.00   1.0000    5.0000
omega____ theta____ kappa____ phi______ frames
    -      110.5703  -45.0000   90.0000 41

#__ type_ start__ end____ width___ exp.time_
 12 omega   37.00  122.00   1.0000    5.0000
omega____ theta____ kappa____ phi______ frames
    -      110.5703 -125.0000  150.0000 85

#__ type_ start__ end____ width___ exp.time_
 13 omega -130.00   49.00   1.0000    2.0000
omega____ theta____ kappa____ phi______ frames
    -      -40.8203    0.0000   90.0000 179
;
_diffrn_measurement_device 'kappa diffractometer'
_diffrn_measurement_device_type 'SuperNova, Dual, Cu at zero, Atlas'
_diffrn_measurement_method '\w scans'
_diffrn_orient_matrix_UB_11 -0.1526893000
_diffrn_orient_matrix_UB_12 0.0020437000
_diffrn_orient_matrix_UB_13 -0.0547524000
_diffrn_orient_matrix_UB_21 -0.0549073000
_diffrn_orient_matrix_UB_22 0.1230272000
_diffrn_orient_matrix_UB_23 0.0539861000
_diffrn_orient_matrix_UB_31 0.0316925000
_diffrn_orient_matrix_UB_32 0.1295921000
_diffrn_orient_matrix_UB_33 -0.1498871000
_diffrn_radiation_monochromator mirror
_diffrn_radiation_probe x-ray
_diffrn_radiation_type CuK\a
_diffrn_radiation_wavelength 1.54184
_diffrn_reflns_av_R_equivalents 0.0102
_diffrn_reflns_av_unetI/netI 0.0144
_diffrn_reflns_limit_h_max 11
_diffrn_reflns_limit_h_min -10
_diffrn_reflns_limit_k_max 11
_diffrn_reflns_limit_k_min -11
_diffrn_reflns_limit_l_max 10
_diffrn_reflns_limit_l_min -12
_diffrn_reflns_number 4344
_diffrn_reflns_theta_full 66.50
_diffrn_reflns_theta_max 67.48
_diffrn_reflns_theta_min 4.75
_diffrn_source 'sealed X-ray tube'
_diffrn_source_current 0.80
_diffrn_source_power 0.040
_diffrn_source_target Cu
_diffrn_source_type 'SuperNova (Cu) X-ray Source'
_diffrn_source_voltage 50
_exptl_absorpt_coefficient_mu 0.603
_exptl_absorpt_correction_T_max 1.00000
_exptl_absorpt_correction_T_min 0.60393
_exptl_absorpt_correction_type multi-scan
_exptl_absorpt_process_details
;
CrysAlisPro, Agilent Technologies,
Version 1.171.37.35 (release 13-08-2014 CrysAlis171 .NET)
(compiled Aug 13 2014,18:06:01)
Empirical absorption correction using spherical harmonics,
 implemented in SCALE3 ABSPACK scaling algorithm.
;
_exptl_crystal_colour colourless
_exptl_crystal_colour_primary colourless
_exptl_crystal_density_diffrn 1.265
_exptl_crystal_density_method 'not measured'
_exptl_crystal_description block
_exptl_crystal_F_000 328
_exptl_crystal_size_max 0.25
_exptl_crystal_size_mid 0.22
_exptl_crystal_size_min 0.20
_refine_diff_density_max 0.180
_refine_diff_density_min -0.192
_refine_diff_density_rms 0.034
_refine_ls_extinction_method none
_refine_ls_goodness_of_fit_ref 1.001
_refine_ls_hydrogen_treatment constr
_refine_ls_matrix_type full
_refine_ls_number_parameters 218
_refine_ls_number_reflns 2862
_refine_ls_number_restraints 0
_refine_ls_restrained_S_all 1.001
_refine_ls_R_factor_all 0.0347
_refine_ls_R_factor_gt 0.0329
_refine_ls_shift/su_max 0.001
_refine_ls_shift/su_mean 0.000
_refine_ls_structure_factor_coef Fsqd
_refine_ls_weighting_details 'calc w=1/[\s^2^(Fo^2^)+(0.0486P)^2^+0.2169P] where P=(Fo^2^+2Fc^2^)/3'
_refine_ls_weighting_scheme calc
_refine_ls_wR_factor_gt 0.0840
_refine_ls_wR_factor_ref 0.0857
_reflns_number_gt 2679
_reflns_number_total 2862
_reflns_threshold_expression >2sigma(I)
_cod_data_source_file ma6b02098_si_002.cif
_cod_data_source_block qiu1cult
_cod_original_cell_volume 817.30(11)
_cod_database_code 1544690
_reflns_odcompleteness_completeness 98.60
_reflns_odcompleteness_iscentric 1
_reflns_odcompleteness_theta 68.13
_olex2_refinement_description
;
1. Fixed Uiso
 At 1.2 times of:
  All C(H) groups
 At 1.5 times of:
  All C(H,H,H) groups
2.a Aromatic/amide H refined with riding coordinates:
 C12(H12), C13(H13), C15(H15), C16(H16), C22(H22), C23(H23), C24(H24),
 C25(H25), C26(H26), C32(H32), C33(H33), C34(H34), C35(H35), C36(H36)
2.b Idealised Me refined as rotating group:
 C10(H10A,H10B,H10C)
;
_olex2_date_sample_data_collection 2015-03-26
_olex2_submission_special_instructions 'No special instructions were received'

loop_
_space_group_symop_id
_space_group_symop_operation_xyz
1 'x, y, z'
2 '-x, -y, -z'

loop_
_atom_site_label
_atom_site_type_symbol
_atom_site_fract_x
_atom_site_fract_y
_atom_site_fract_z
_atom_site_U_iso_or_equiv
_atom_site_adp_type
_atom_site_occupancy
_atom_site_calc_flag
_atom_site_refinement_flags_posn
O1 O 1.00821(8) 0.81802(9) 0.03695(9) 0.02694(19) Uani 1 d .
N1 N 0.58115(10) 0.20829(10) 0.20977(10) 0.0261(2) Uani 1 d .
C1 C 0.52981(11) 0.47209(11) 0.22474(10) 0.0183(2) Uani 1 d .
C2 C 0.40527(11) 0.51110(11) 0.27792(10) 0.0178(2) Uani 1 d .
C3 C 0.55321(11) 0.32313(12) 0.21930(11) 0.0199(2) Uani 1 d .
C10 C 1.07589(13) 0.84169(14) -0.09724(13) 0.0307(3) Uani 1 d .
H10A H 1.0055 0.8926 -0.1781 0.046 Uiso 1 calc GR
H10B H 1.1148 0.7414 -0.0938 0.046 Uiso 1 calc GR
H10C H 1.1540 0.9074 -0.1123 0.046 Uiso 1 calc GR
C11 C 0.65372(11) 0.56635(11) 0.17074(11) 0.0181(2) Uani 1 d .
C12 C 0.72907(11) 0.56856(12) 0.04997(11) 0.0197(2) Uani 1 d .
H12 H 0.6989 0.5115 0.0005 0.024 Uiso 1 calc R
C13 C 0.84731(11) 0.65205(12) -0.00011(11) 0.0208(2) Uani 1 d .
H13 H 0.8962 0.6533 -0.0837 0.025 Uiso 1 calc R
C14 C 0.89343(11) 0.73382(12) 0.07325(11) 0.0205(2) Uani 1 d .
C15 C 0.82071(12) 0.73042(12) 0.19635(11) 0.0209(2) Uani 1 d .
H15 H 0.8532 0.7843 0.2480 0.025 Uiso 1 calc R
C16 C 0.70229(11) 0.64940(11) 0.24317(11) 0.0189(2) Uani 1 d .
H16 H 0.6526 0.6497 0.3259 0.023 Uiso 1 calc R
C21 C 0.29746(11) 0.39869(12) 0.34756(11) 0.0182(2) Uani 1 d .
C22 C 0.33630(11) 0.24588(12) 0.44913(11) 0.0196(2) Uani 1 d .
H22 H 0.4347 0.2106 0.4740 0.024 Uiso 1 calc R
C23 C 0.23236(12) 0.14555(12) 0.51376(11) 0.0224(2) Uani 1 d .
H23 H 0.2597 0.0422 0.5833 0.027 Uiso 1 calc R
C24 C 0.08856(12) 0.19560(13) 0.47709(12) 0.0254(2) Uani 1 d .
H24 H 0.0176 0.1261 0.5202 0.030 Uiso 1 calc R
C25 C 0.04835(12) 0.34750(13) 0.37725(12) 0.0258(2) Uani 1 d .
H25 H -0.0502 0.3818 0.3521 0.031 Uiso 1 calc R
C26 C 0.15173(12) 0.44903(12) 0.31432(11) 0.0220(2) Uani 1 d .
H26 H 0.1235 0.5535 0.2482 0.026 Uiso 1 calc R
C31 C 0.36943(10) 0.66955(11) 0.26917(11) 0.0177(2) Uani 1 d .
C32 C 0.38482(11) 0.80243(12) 0.13966(11) 0.0203(2) Uani 1 d .
H32 H 0.4165 0.7925 0.0540 0.024 Uiso 1 calc R
C33 C 0.35395(11) 0.94832(12) 0.13601(12) 0.0232(2) Uani 1 d .
H33 H 0.3639 1.0380 0.0475 0.028 Uiso 1 calc R
C34 C 0.30864(11) 0.96463(12) 0.26057(12) 0.0231(2) Uani 1 d .
H34 H 0.2906 1.0649 0.2583 0.028 Uiso 1 calc R
C35 C 0.28985(11) 0.83380(12) 0.38830(12) 0.0220(2) Uani 1 d .
H35 H 0.2573 0.8445 0.4733 0.026 Uiso 1 calc R
C36 C 0.31846(11) 0.68721(12) 0.39225(11) 0.0199(2) Uani 1 d .
H36 H 0.3032 0.5981 0.4795 0.024 Uiso 1 calc R

loop_
_atom_site_aniso_label
_atom_site_aniso_U_11
_atom_site_aniso_U_22
_atom_site_aniso_U_33
_atom_site_aniso_U_23
_atom_site_aniso_U_13
_atom_site_aniso_U_12
O1 0.0247(4) 0.0249(4) 0.0288(4) -0.0077(3) 0.0046(3) -0.0102(3)
N1 0.0280(5) 0.0211(5) 0.0306(5) -0.0124(4) 0.0066(4) -0.0039(4)
C1 0.0201(5) 0.0175(5) 0.0156(5) -0.0057(4) -0.0017(4) -0.0011(4)
C2 0.0199(5) 0.0178(5) 0.0144(5) -0.0055(4) -0.0021(4) -0.0018(4)
C3 0.0166(5) 0.0226(5) 0.0192(5) -0.0073(4) 0.0024(4) -0.0039(4)
C10 0.0251(6) 0.0285(6) 0.0325(6) -0.0065(5) 0.0075(5) -0.0073(5)
C11 0.0177(5) 0.0158(5) 0.0170(5) -0.0039(4) -0.0017(4) 0.0004(4)
C12 0.0206(5) 0.0186(5) 0.0199(5) -0.0086(4) -0.0018(4) 0.0000(4)
C13 0.0202(5) 0.0204(5) 0.0185(5) -0.0058(4) 0.0027(4) 0.0001(4)
C14 0.0185(5) 0.0152(5) 0.0215(5) -0.0019(4) -0.0012(4) -0.0011(4)
C15 0.0242(5) 0.0160(5) 0.0207(5) -0.0060(4) -0.0035(4) -0.0015(4)
C16 0.0215(5) 0.0170(5) 0.0152(5) -0.0044(4) 0.0000(4) 0.0000(4)
C21 0.0210(5) 0.0192(5) 0.0165(5) -0.0092(4) 0.0019(4) -0.0042(4)
C22 0.0218(5) 0.0202(5) 0.0185(5) -0.0100(4) 0.0012(4) -0.0013(4)
C23 0.0312(6) 0.0166(5) 0.0204(5) -0.0088(4) 0.0049(4) -0.0038(4)
C24 0.0270(6) 0.0255(6) 0.0275(6) -0.0134(5) 0.0080(4) -0.0115(4)
C25 0.0193(5) 0.0296(6) 0.0297(6) -0.0135(5) 0.0010(4) -0.0037(4)
C26 0.0225(5) 0.0200(5) 0.0220(5) -0.0074(4) 0.0001(4) -0.0021(4)
C31 0.0150(5) 0.0169(5) 0.0196(5) -0.0061(4) -0.0010(4) -0.0016(4)
C32 0.0186(5) 0.0214(5) 0.0181(5) -0.0060(4) 0.0014(4) -0.0008(4)
C33 0.0220(5) 0.0170(5) 0.0236(5) -0.0021(4) 0.0010(4) -0.0014(4)
C34 0.0199(5) 0.0170(5) 0.0314(6) -0.0097(4) -0.0015(4) 0.0003(4)
C35 0.0198(5) 0.0243(5) 0.0235(5) -0.0121(4) 0.0012(4) -0.0009(4)
C36 0.0201(5) 0.0182(5) 0.0184(5) -0.0048(4) 0.0011(4) -0.0028(4)

loop_
_atom_type_symbol
_atom_type_description
_atom_type_scat_dispersion_real
_atom_type_scat_dispersion_imag
_atom_type_scat_source
C C 0.0181 0.0091 'International Tables Vol C Tables 4.2.6.8 and 6.1.1.4'
H H 0.0000 0.0000 'International Tables Vol C Tables 4.2.6.8 and 6.1.1.4'
N N 0.0311 0.0180 'International Tables Vol C Tables 4.2.6.8 and 6.1.1.4'
O O 0.0492 0.0322 'International Tables Vol C Tables 4.2.6.8 and 6.1.1.4'

loop_
_geom_angle_atom_site_label_1
_geom_angle_atom_site_label_2
_geom_angle_atom_site_label_3
_geom_angle
C14 O1 C10 117.65(9)
C2 C1 C3 119.83(9)
C2 C1 C11 127.15(9)
C3 C1 C11 113.01(9)
C1 C2 C21 122.16(9)
C1 C2 C31 121.51(9)
C31 C2 C21 116.33(9)
N1 C3 C1 174.90(11)
C12 C11 C1 120.58(9)
C12 C11 C16 117.88(9)
C16 C11 C1 121.48(9)
C13 C12 C11 121.71(9)
C12 C13 C14 119.42(9)
O1 C14 C13 125.29(10)
O1 C14 C15 115.09(9)
C13 C14 C15 119.61(10)
C16 C15 C14 120.31(10)
C15 C16 C11 121.05(9)
C22 C21 C2 122.27(9)
C22 C21 C26 118.78(9)
C26 C21 C2 118.91(9)
C23 C22 C21 120.52(10)
C22 C23 C24 120.16(10)
C23 C24 C25 119.92(10)
C26 C25 C24 120.11(10)
C25 C26 C21 120.47(10)
C32 C31 C2 121.57(9)
C36 C31 C2 119.59(9)
C36 C31 C32 118.84(9)
C33 C32 C31 120.19(10)
C32 C33 C34 120.53(9)
C35 C34 C33 119.64(10)
C34 C35 C36 120.17(10)
C35 C36 C31 120.56(9)

loop_
_geom_bond_atom_site_label_1
_geom_bond_atom_site_label_2
_geom_bond_distance
O1 C10 1.4232(14)
O1 C14 1.3582(13)
N1 C3 1.1500(14)
C1 C2 1.3596(15)
C1 C3 1.4475(14)
C1 C11 1.4905(14)
C2 C21 1.4879(14)
C2 C31 1.4876(14)
C11 C12 1.3915(14)
C11 C16 1.4021(15)
C12 C13 1.3891(15)
C13 C14 1.3904(16)
C14 C15 1.3966(15)
C15 C16 1.3756(15)
C21 C22 1.3985(15)
C21 C26 1.3997(15)
C22 C23 1.3863(15)
C23 C24 1.3866(17)
C24 C25 1.3896(17)
C25 C26 1.3862(15)
C31 C32 1.4002(14)
C31 C36 1.3955(15)
C32 C33 1.3846(15)
C33 C34 1.3881(16)
C34 C35 1.3861(15)
C35 C36 1.3878(15)

loop_
_geom_torsion_atom_site_label_1
_geom_torsion_atom_site_label_2
_geom_torsion_atom_site_label_3
_geom_torsion_atom_site_label_4
_geom_torsion
O1 C14 C15 C16 179.69(9)
C1 C2 C21 C22 44.53(14)
C1 C2 C21 C26 -137.81(11)
C1 C2 C31 C32 47.04(14)
C1 C2 C31 C36 -133.31(10)
C1 C11 C12 C13 -178.22(9)
C1 C11 C16 C15 177.04(9)
C2 C1 C3 N1 175.2(12)
C2 C1 C11 C12 -141.78(11)
C2 C1 C11 C16 41.23(15)
C2 C21 C22 C23 178.72(9)
C2 C21 C26 C25 -179.96(9)
C2 C31 C32 C33 -178.39(9)
C2 C31 C36 C35 177.39(9)
C3 C1 C2 C21 7.28(15)
C3 C1 C2 C31 -172.61(9)
C3 C1 C11 C12 39.45(12)
C3 C1 C11 C16 -137.55(10)
C10 O1 C14 C13 8.67(15)
C10 O1 C14 C15 -172.45(9)
C11 C1 C2 C21 -171.42(9)
C11 C1 C2 C31 8.69(15)
C11 C1 C3 N1 -6.0(13)
C11 C12 C13 C14 1.02(15)
C12 C11 C16 C15 -0.03(15)
C12 C13 C14 O1 179.07(9)
C12 C13 C14 C15 0.24(15)
C13 C14 C15 C16 -1.37(15)
C14 C15 C16 C11 1.26(15)
C16 C11 C12 C13 -1.12(15)
C21 C2 C31 C32 -132.87(10)
C21 C2 C31 C36 46.78(13)
C21 C22 C23 C24 0.61(15)
C22 C21 C26 C25 -2.21(15)
C22 C23 C24 C25 -1.14(16)
C23 C24 C25 C26 -0.02(17)
C24 C25 C26 C21 1.71(16)
C26 C21 C22 C23 1.06(15)
C31 C2 C21 C22 -135.57(10)
C31 C2 C21 C26 42.09(13)
C31 C32 C33 C34 0.53(16)
C32 C31 C36 C35 -2.95(15)
C32 C33 C34 C35 -2.05(16)
C33 C34 C35 C36 1.05(16)
C34 C35 C36 C31 1.46(16)
C36 C31 C32 C33 1.96(15)
